data_7116079
loop_
_publ_author_name
'Sebastien Goudedranche'
'David Pierrot'
'Thierry Constantieux'
'Damien Bonne'
'Jean Rodriguez'

_publ_section_title
;
 A temporary-bridge strategy for enantioselective organocatalyzed
 synthesis of aza-seven-membered rings
;
_journal_name_full Chem.Commun.
_journal_page_first 15605
_journal_paper_doi 10.1039/C4cc07731H
_journal_volume 50
_journal_year 2014
_chemical_absolute_configuration ad
_chemical_formula_moiety 'C21 H21 Cl N2 O5'
_chemical_formula_sum 'C21 H21 Cl N2 O5'
_chemical_formula_weight 416.84
_chemical_melting_point 471
_chemical_name_systematic
(1R,2S,3R,5S)-6-(4-chlorophenyl)-1-hydroxy-2-isopropyl-3-(4-nitrophenyl)-8-oxa-6-azabicyclo[3.2.1]octan-7-one
_space_group_crystal_system orthorhombic
_space_group_IT_number 19
_space_group_name_Hall 'P 2ac 2ab'
_space_group_name_H-M_alt 'P 21 21 21'
_atom_sites_solution_hydrogens geom
_atom_sites_solution_primary iterative
_audit_creation_date
;
'Tue Apr 15 17:14:35 2014'
;
_audit_creation_method
;
CrysAlisPro, Agilent Technologies,
Version 1.171.37.31 (release 14-01-2014 CrysAlis171 .NET)
(compiled Jan 14 2014,18:38:05)
;
_cell_angle_alpha 90.0
_cell_angle_beta 90.0
_cell_angle_gamma 90.0
_cell_formula_units_Z 8
_cell_length_a 7.85187(17)
_cell_length_b 19.3756(4)
_cell_length_c 26.7779(6)
_cell_measurement_reflns_used 6029
_cell_measurement_temperature 293(2)
_cell_measurement_theta_max 73.6850
_cell_measurement_theta_min 4.8330
_cell_volume 4073.85(15)
_computing_cell_refinement
;
CrysAlisPro, Agilent Technologies,
Version 1.171.37.31 (release 14-01-2014 CrysAlis171 .NET)
(compiled Jan 14 2014,18:38:05)
;
_computing_data_collection
;
CrysAlisPro, Agilent Technologies,
Version 1.171.37.31 (release 14-01-2014 CrysAlis171 .NET)
(compiled Jan 14 2014,18:38:05)
;
_computing_data_reduction
;
CrysAlisPro, Agilent Technologies,
Version 1.171.37.31 (release 14-01-2014 CrysAlis171 .NET)
(compiled Jan 14 2014,18:38:05)
;
_computing_molecular_graphics 'Olex2 (Dolomanov et al., 2009)'
_computing_publication_material 'Olex2 (Dolomanov et al., 2009)'
_computing_structure_refinement 'ShelXL (Sheldrick, 2008)'
_computing_structure_solution
;
Superflip (Palatinus & Chapuis, 2007;Palatinus & van der Lee, 2008;
Palatinus et al., 2012)
;
_diffrn_ambient_temperature 293(2)
_diffrn_detector 'CCD plate'
_diffrn_detector_area_resol_mean 5.3048
_diffrn_detector_type AtlasS2
_diffrn_measured_fraction_theta_full 0.991
_diffrn_measured_fraction_theta_max 0.967
_diffrn_measurement_details
;
  1 omega  -70.00   -2.00   1.0000    2.0000
omega____ theta____ kappa____ phi______ frames
    -      -40.5364  125.0000 -150.0000 68

  2 omega  -70.00   19.00   1.0000    2.0000
omega____ theta____ kappa____ phi______ frames
    -      -40.5364   77.0000   30.0000 89

  3 omega   37.00   91.00   1.0000   17.5000
omega____ theta____ kappa____ phi______ frames
    -      107.1501  -30.0000   90.0000 54

  4 omega   49.00   98.00   1.0000   17.5000
omega____ theta____ kappa____ phi______ frames
    -      107.1501  -45.0000    0.0000 49

  5 omega   38.00  136.00   1.0000   17.5000
omega____ theta____ kappa____ phi______ frames
    -      107.1501  -61.0000 -180.0000 98

  6 omega   36.00   82.00   1.0000   17.5000
omega____ theta____ kappa____ phi______ frames
    -      107.1501  -45.0000  -90.0000 46

  7 omega   35.00  136.00   1.0000   17.5000
omega____ theta____ kappa____ phi______ frames
    -      107.1501  -77.0000   90.0000 101
;
_diffrn_measurement_device 'four-circle diffractometer'
_diffrn_measurement_device_type 'SuperNova, Dual, Cu at zero, AtlasS2'
_diffrn_measurement_method '\w scans'
_diffrn_orient_matrix_UB_11 -0.1536279000
_diffrn_orient_matrix_UB_12 -0.0485903000
_diffrn_orient_matrix_UB_13 -0.0071723000
_diffrn_orient_matrix_UB_21 -0.1020309000
_diffrn_orient_matrix_UB_22 0.0595979000
_diffrn_orient_matrix_UB_23 -0.0234472000
_diffrn_orient_matrix_UB_31 0.0670114000
_diffrn_orient_matrix_UB_32 -0.0201993000
_diffrn_orient_matrix_UB_33 -0.0520440000
_diffrn_radiation_monochromator mirror
_diffrn_radiation_probe x-ray
_diffrn_radiation_type CuK\a
_diffrn_radiation_wavelength 1.54184
_diffrn_reflns_av_R_equivalents 0.0332
_diffrn_reflns_av_unetI/netI 0.0420
_diffrn_reflns_Laue_measured_fraction_full 0.991
_diffrn_reflns_Laue_measured_fraction_max 0.967
_diffrn_reflns_limit_h_max 9
_diffrn_reflns_limit_h_min -8
_diffrn_reflns_limit_k_max 23
_diffrn_reflns_limit_k_min -23
_diffrn_reflns_limit_l_max 31
_diffrn_reflns_limit_l_min -31
_diffrn_reflns_number 12523
_diffrn_reflns_point_group_measured_fraction_full 0.989
_diffrn_reflns_point_group_measured_fraction_max 0.954
_diffrn_reflns_theta_full 67.684
_diffrn_reflns_theta_max 73.645
_diffrn_reflns_theta_min 4.013
_diffrn_source 'sealed X-ray tube'
_diffrn_source_type 'SuperNova (Cu) X-ray Source'
_exptl_absorpt_coefficient_mu 1.965
_exptl_absorpt_correction_T_max 1.00000
_exptl_absorpt_correction_T_min 0.73740
_exptl_absorpt_correction_type multi-scan
_exptl_absorpt_process_details
;
CrysAlisPro, Agilent Technologies,
Version 1.171.37.31 (release 14-01-2014 CrysAlis171 .NET)
(compiled Jan 14 2014,18:38:05)
Empirical absorption correction using spherical harmonics,
 implemented in SCALE3 ABSPACK scaling algorithm.
;
_exptl_crystal_colour colorless
_exptl_crystal_density_diffrn 1.359
_exptl_crystal_F_000 1744
_exptl_crystal_recrystallization_method 'Re-crystallisation from solvent: dichloromethane'
_exptl_crystal_size_max .26
_exptl_crystal_size_mid .18
_exptl_crystal_size_min .06
_refine_diff_density_max 0.469
_refine_diff_density_min -0.353
_refine_diff_density_rms 0.038
_refine_ls_abs_structure_details
;
 Flack x determined using 2784 quotients [(I+)-(I-)]/[(I+)+(I-)]
 (Parsons and Flack (2004), Acta Cryst. A60, s61).
;
_refine_ls_abs_structure_Flack 0.012(12)
_refine_ls_extinction_method none
_refine_ls_goodness_of_fit_ref 1.033
_refine_ls_hydrogen_treatment constr
_refine_ls_matrix_type full
_refine_ls_number_parameters 529
_refine_ls_number_reflns 7842
_refine_ls_number_restraints 0
_refine_ls_restrained_S_all 1.033
_refine_ls_R_factor_all 0.0524
_refine_ls_R_factor_gt 0.0470
_refine_ls_shift/su_max 0.000
_refine_ls_shift/su_mean 0.000
_refine_ls_structure_factor_coef Fsqd
_refine_ls_weighting_details 'w=1/[\s^2^(Fo^2^)+(0.0771P)^2^+0.4594P] where P=(Fo^2^+2Fc^2^)/3'
_refine_ls_weighting_scheme calc
_refine_ls_wR_factor_gt 0.1299
_refine_ls_wR_factor_ref 0.1372
_reflns_Friedel_coverage 0.751
_reflns_Friedel_fraction_full 0.987
_reflns_Friedel_fraction_max 0.937
_reflns_number_gt 7073
_reflns_number_total 7842
_reflns_threshold_expression 'I > 2\s(I)'
_cod_data_source_file c4cc07731h2.cif
_cod_data_source_block sg783
_cod_depositor_comments
;

2017-03-06
Z value and formula fixed to values more according to usual
chemical conventions.                 miguel
;
_cod_original_cell_volume 4073.84(15)
_cod_original_formula_moiety '2(C21 H21 Cl N2 O5)'
_cod_original_formula_sum 'C42 H42 Cl2 N4 O10'
_cod_original_formula_units_Z 4
_cod_original_formula_weight 833.69
_cod_database_code 7116079
_shelxl_version_number 2013-4
_shelx_space_group_comment
;
The symmetry employed for this shelxl refinement is uniquely defined
by the following loop, which should always be used as a source of
symmetry information in preference to the above space-group names.
They are only intended as comments.
;
_reflns_odcompleteness_completeness 98.94
_reflns_odcompleteness_iscentric 1
_reflns_odcompleteness_theta 66.97
_olex2_refinement_description
;
1. Fixed Uiso
 At 1.2 times of:
  All C(H) groups, All C(H,H) groups
 At 1.5 times of:
  All C(H,H,H) groups, All O(H) groups
2.a Ternary CH refined with riding coordinates:
 C10(H10), C31(H31), C33(H33), C12(H12), C9(H9), C30(H30), C13(H13), C34(H34)
2.b Secondary CH2 refined with riding coordinates:
 C11(H11A,H11B), C32(H32A,H32B)
2.c Aromatic/amide H refined with riding coordinates:
 C42(H42), C20(H20), C21(H21), C41(H41), C38(H38), C17(H17), C39(H39), C2(H2A),
  C27(H27), C24(H24), C3(H3), C6(H6), C18(H18), C23(H23), C5(H5), C26(H26)
2.d Idealised Me refined as rotating group:
 C35(H35A,H35B,H35C), C14(H14A,H14B,H14C), C15(H15A,H15B,H15C), C36(H36A,H36B,
 H36C)
2.e Idealised tetrahedral OH refined as rotating group:
 O7(H7), O2(H2)
;

loop_
_space_group_symop_id
_space_group_symop_operation_xyz
1 'x, y, z'
2 '-x+1/2, -y, z+1/2'
3 'x+1/2, -y+1/2, -z'
4 '-x, y+1/2, -z+1/2'

loop_
_atom_site_label
_atom_site_type_symbol
_atom_site_fract_x
_atom_site_fract_y
_atom_site_fract_z
_atom_site_U_iso_or_equiv
_atom_site_adp_type
_atom_site_occupancy
_atom_site_site_symmetry_order
_atom_site_calc_flag
_atom_site_refinement_flags_posn
Cl1 Cl 0.3592(2) 0.77682(7) 0.68511(7) 0.1091(5) Uani 1 1 d .
Cl2 Cl 0.0306(4) 0.78271(8) 0.55850(7) 0.1332(8) Uani 1 1 d .
O1 O 0.7105(3) 0.46849(15) 0.51620(10) 0.0598(6) Uani 1 1 d .
O6 O -0.2434(3) 0.46865(14) 0.73308(10) 0.0584(6) Uani 1 1 d .
O8 O -0.0592(3) 0.43893(13) 0.61761(9) 0.0560(5) Uani 1 1 d .
O3 O 0.5231(3) 0.43830(12) 0.63053(9) 0.0565(5) Uani 1 1 d .
N1 N 0.5504(3) 0.52556(14) 0.57227(9) 0.0477(5) Uani 1 1 d .
O7 O -0.2638(3) 0.36503(14) 0.69194(11) 0.0659(7) Uani 1 1 d .
H7 H -0.3419 0.3803 0.6749 0.099 Uiso 1 1 calc GR
O2 O 0.7275(4) 0.36360(15) 0.55724(11) 0.0689(7) Uani 1 1 d .
H2 H 0.8105 0.3798 0.5717 0.103 Uiso 1 1 calc GR
N3 N -0.0975(3) 0.52807(14) 0.67426(10) 0.0480(5) Uani 1 1 d .
C7 C 0.5567(4) 0.45983(16) 0.58879(12) 0.0477(6) Uani 1 1 d .
C28 C -0.0974(4) 0.46114(17) 0.65856(12) 0.0479(6) Uani 1 1 d .
C22 C -0.0629(4) 0.58804(17) 0.64608(12) 0.0487(6) Uani 1 1 d .
C8 C 0.6195(4) 0.41563(18) 0.54412(13) 0.0522(7) Uani 1 1 d .
C10 C 0.3571(4) 0.44956(17) 0.49643(11) 0.0464(6) Uani 1 1 d .
H10 H 0.2872 0.4585 0.5260 0.056 Uiso 1 1 calc R
C31 C 0.1125(4) 0.45341(18) 0.74845(11) 0.0499(7) Uani 1 1 d .
H31 H 0.1828 0.4634 0.7191 0.060 Uiso 1 1 calc R
C29 C -0.1553(4) 0.41744(18) 0.70422(12) 0.0511(7) Uani 1 1 d .
C1 C 0.5010(4) 0.58501(17) 0.59956(12) 0.0474(6) Uani 1 1 d .
C37 C 0.2335(4) 0.44058(17) 0.79137(11) 0.0487(6) Uani 1 1 d .
N4 N 0.5808(6) 0.41128(18) 0.91058(13) 0.0719(9) Uani 1 1 d .
C33 C -0.1440(5) 0.52840(19) 0.72778(12) 0.0545(7) Uani 1 1 d .
H33 H -0.2088 0.5699 0.7366 0.065 Uiso 1 1 calc R
C40 C 0.4590(5) 0.42195(18) 0.86959(12) 0.0556(7) Uani 1 1 d .
C12 C 0.6048(4) 0.52685(19) 0.51944(12) 0.0523(7) Uani 1 1 d .
H12 H 0.6675 0.5692 0.5116 0.063 Uiso 1 1 calc R
C42 C 0.1784(5) 0.4138(2) 0.83702(12) 0.0569(8) Uani 1 1 d .
H42 H 0.0643 0.4023 0.8411 0.068 Uiso 1 1 calc R
O9 O 0.7286(5) 0.4293(2) 0.90422(14) 0.0915(10) Uani 1 1 d .
C16 C 0.2368(4) 0.43062(16) 0.45453(11) 0.0476(6) Uani 1 1 d .
C9 C 0.4779(4) 0.38891(17) 0.50957(12) 0.0501(7) Uani 1 1 d .
H9 H 0.5343 0.3762 0.4782 0.060 Uiso 1 1 calc R
C20 C -0.0513(5) 0.41694(19) 0.42419(14) 0.0577(8) Uani 1 1 d .
H20 H -0.1682 0.4197 0.4295 0.069 Uiso 1 1 calc R
C30 C -0.0021(4) 0.39099(17) 0.73468(12) 0.0507(7) Uani 1 1 d .
H30 H -0.0461 0.3713 0.7658 0.061 Uiso 1 1 calc R
N2 N -0.1078(6) 0.3808(2) 0.33852(15) 0.0797(11) Uani 1 1 d .
C21 C 0.0628(4) 0.43392(18) 0.46168(12) 0.0516(7) Uani 1 1 d .
H21 H 0.0211 0.4479 0.4926 0.062 Uiso 1 1 calc R
C41 C 0.2901(6) 0.4041(2) 0.87615(12) 0.0611(8) Uani 1 1 d .
H41 H 0.2525 0.3860 0.9064 0.073 Uiso 1 1 calc R
C19 C 0.0126(5) 0.39588(18) 0.37902(13) 0.0577(8) Uani 1 1 d .
C11 C 0.4541(5) 0.51710(19) 0.48442(12) 0.0536(7) Uani 1 1 d .
H11A H 0.4943 0.5157 0.4502 0.064 Uiso 1 1 calc R
H11B H 0.3771 0.5560 0.4877 0.064 Uiso 1 1 calc R
O10 O 0.5300(7) 0.3860(2) 0.94873(12) 0.1039(13) Uani 1 1 d .
C38 C 0.4031(4) 0.45802(19) 0.78662(13) 0.0546(7) Uani 1 1 d .
H38 H 0.4415 0.4764 0.7566 0.066 Uiso 1 1 calc R
C4 C 0.4136(6) 0.7028(2) 0.65178(18) 0.0721(11) Uani 1 1 d .
O5 O -0.0505(7) 0.3658(3) 0.29774(14) 0.1122(14) Uani 1 1 d .
C32 C 0.0121(5) 0.52046(19) 0.76058(12) 0.0566(7) Uani 1 1 d .
H32A H -0.0228 0.5196 0.7953 0.068 Uiso 1 1 calc R
H32B H 0.0861 0.5600 0.7559 0.068 Uiso 1 1 calc R
C17 C 0.2971(5) 0.4095(2) 0.40784(14) 0.0641(9) Uani 1 1 d .
H17 H 0.4139 0.4073 0.4022 0.077 Uiso 1 1 calc R
C39 C 0.5178(5) 0.44895(19) 0.82545(13) 0.0568(7) Uani 1 1 d .
H39 H 0.6318 0.4609 0.8217 0.068 Uiso 1 1 calc R
C13 C 0.3775(6) 0.3238(2) 0.52628(16) 0.0646(9) Uani 1 1 d .
H13 H 0.2809 0.3210 0.5032 0.078 Uiso 1 1 calc R
C25 C -0.0094(7) 0.7071(2) 0.59189(18) 0.0778(12) Uani 1 1 d .
O4 O -0.2600(6) 0.3859(3) 0.34645(18) 0.1128(14) Uani 1 1 d .
C2 C 0.4567(6) 0.5815(2) 0.64947(14) 0.0632(9) Uani 1 1 d .
H2A H 0.4558 0.5392 0.6658 0.076 Uiso 1 1 calc R
C27 C -0.0883(7) 0.6524(2) 0.66710(16) 0.0746(12) Uani 1 1 d .
H27 H -0.1245 0.6557 0.7001 0.090 Uiso 1 1 calc R
C24 C 0.0173(7) 0.6445(2) 0.57024(16) 0.0794(12) Uani 1 1 d .
H24 H 0.0536 0.6421 0.5372 0.095 Uiso 1 1 calc R
C3 C 0.4140(6) 0.6407(2) 0.67507(16) 0.0728(11) Uani 1 1 d .
H3 H 0.3850 0.6380 0.7087 0.087 Uiso 1 1 calc R
C34 C 0.0927(6) 0.3319(2) 0.70567(16) 0.0679(10) Uani 1 1 d .
H34 H 0.0947 0.3444 0.6702 0.081 Uiso 1 1 calc R
C6 C 0.5005(7) 0.6487(2) 0.57624(15) 0.0694(10) Uani 1 1 d .
H6 H 0.5291 0.6520 0.5426 0.083 Uiso 1 1 calc R
C18 C 0.1856(6) 0.3919(2) 0.36990(14) 0.0666(9) Uani 1 1 d .
H18 H 0.2262 0.3777 0.3389 0.080 Uiso 1 1 calc R
C23 C -0.0090(6) 0.5846(2) 0.59676(15) 0.0683(10) Uani 1 1 d .
H23 H 0.0093 0.5420 0.5817 0.082 Uiso 1 1 calc R
C35 C 0.2729(8) 0.3184(3) 0.7218(2) 0.1011(19) Uani 1 1 d .
H35A H 0.3384 0.3600 0.7188 0.152 Uiso 1 1 calc GR
H35B H 0.3218 0.2832 0.7011 0.152 Uiso 1 1 calc GR
H35C H 0.2737 0.3033 0.7560 0.152 Uiso 1 1 calc GR
C5 C 0.4579(8) 0.7077(2) 0.6025(2) 0.0825(13) Uani 1 1 d .
H5 H 0.4593 0.7504 0.5867 0.099 Uiso 1 1 calc R
C26 C -0.0608(9) 0.7118(2) 0.6399(2) 0.0889(15) Uani 1 1 d .
H26 H -0.0774 0.7548 0.6546 0.107 Uiso 1 1 calc R
C14 C 0.2988(9) 0.3271(3) 0.5770(2) 0.0976(17) Uani 1 1 d .
H14A H 0.3869 0.3284 0.6018 0.146 Uiso 1 1 calc GR
H14B H 0.2288 0.2872 0.5822 0.146 Uiso 1 1 calc GR
H14C H 0.2302 0.3680 0.5796 0.146 Uiso 1 1 calc GR
C15 C 0.4759(10) 0.2578(3) 0.5180(3) 0.109(2) Uani 1 1 d .
H15A H 0.5237 0.2580 0.4850 0.163 Uiso 1 1 calc GR
H15B H 0.4007 0.2191 0.5215 0.163 Uiso 1 1 calc GR
H15C H 0.5658 0.2545 0.5421 0.163 Uiso 1 1 calc GR
C36 C -0.0031(9) 0.2632(3) 0.7107(3) 0.120(2) Uani 1 1 d .
H36A H -0.0219 0.2533 0.7454 0.180 Uiso 1 1 calc GR
H36B H 0.0634 0.2269 0.6960 0.180 Uiso 1 1 calc GR
H36C H -0.1106 0.2664 0.6938 0.180 Uiso 1 1 calc GR

loop_
_atom_site_aniso_label
_atom_site_aniso_U_11
_atom_site_aniso_U_22
_atom_site_aniso_U_33
_atom_site_aniso_U_23
_atom_site_aniso_U_13
_atom_site_aniso_U_12
Cl1 0.1310(12) 0.0648(6) 0.1315(12) -0.0383(7) 0.0265(10) -0.0003(7)
Cl2 0.201(2) 0.0780(8) 0.1204(12) 0.0409(8) 0.0353(13) -0.0004(11)
O1 0.0436(11) 0.0772(15) 0.0585(13) -0.0158(12) 0.0059(10) 0.0005(11)
O6 0.0485(11) 0.0677(14) 0.0592(13) 0.0086(11) 0.0091(10) 0.0063(11)
O8 0.0639(13) 0.0576(12) 0.0464(12) -0.0060(9) -0.0027(10) -0.0002(11)
O3 0.0669(14) 0.0544(12) 0.0483(12) 0.0045(9) -0.0050(10) 0.0066(11)
N1 0.0504(12) 0.0518(13) 0.0409(12) -0.0016(10) -0.0006(10) 0.0034(11)
O7 0.0568(13) 0.0636(14) 0.0772(17) 0.0176(12) -0.0148(12) -0.0142(12)
O2 0.0581(14) 0.0688(15) 0.0797(17) -0.0223(13) -0.0196(13) 0.0223(12)
N3 0.0502(13) 0.0521(13) 0.0418(12) -0.0016(10) 0.0002(10) 0.0033(11)
C7 0.0438(14) 0.0520(15) 0.0473(16) -0.0035(12) -0.0059(12) 0.0045(12)
C28 0.0430(14) 0.0532(16) 0.0475(16) -0.0005(12) -0.0049(12) 0.0027(12)
C22 0.0471(14) 0.0524(16) 0.0466(15) -0.0010(12) -0.0048(12) 0.0021(13)
C8 0.0471(15) 0.0565(17) 0.0530(16) -0.0084(14) -0.0031(13) 0.0092(14)
C10 0.0459(14) 0.0545(16) 0.0388(13) -0.0014(11) 0.0017(11) 0.0019(13)
C31 0.0515(16) 0.0593(17) 0.0388(14) 0.0022(12) 0.0004(12) 0.0007(14)
C29 0.0463(15) 0.0566(16) 0.0504(16) 0.0031(13) 0.0004(12) -0.0006(14)
C1 0.0463(14) 0.0499(15) 0.0459(15) -0.0024(12) -0.0023(12) 0.0005(12)
C37 0.0487(15) 0.0569(16) 0.0403(14) -0.0003(12) 0.0008(12) -0.0023(13)
N4 0.098(3) 0.0599(17) 0.0579(18) -0.0026(14) -0.0248(17) 0.0088(18)
C33 0.0552(16) 0.0605(18) 0.0476(16) -0.0001(14) 0.0082(13) 0.0110(15)
C40 0.0682(19) 0.0548(17) 0.0438(15) -0.0039(13) -0.0126(14) 0.0038(15)
C12 0.0474(15) 0.0614(18) 0.0480(16) -0.0039(14) 0.0057(13) -0.0049(14)
C42 0.0549(17) 0.071(2) 0.0452(16) 0.0036(14) 0.0047(13) -0.0062(16)
O9 0.079(2) 0.100(2) 0.096(2) -0.0004(19) -0.0384(18) 0.0008(18)
C16 0.0463(14) 0.0534(15) 0.0430(14) 0.0005(12) -0.0012(12) 0.0001(13)
C9 0.0460(15) 0.0544(16) 0.0500(16) -0.0096(13) -0.0041(12) 0.0045(13)
C20 0.0521(16) 0.0599(18) 0.0610(19) 0.0024(15) -0.0083(15) -0.0021(15)
C30 0.0498(15) 0.0560(17) 0.0463(15) 0.0040(13) -0.0031(13) 0.0007(14)
N2 0.099(3) 0.068(2) 0.071(2) -0.0028(16) -0.033(2) -0.0096(19)
C21 0.0479(15) 0.0582(17) 0.0486(16) 0.0007(13) -0.0010(12) 0.0028(14)
C41 0.079(2) 0.0628(19) 0.0416(16) 0.0029(14) 0.0016(15) -0.0008(17)
C19 0.067(2) 0.0536(17) 0.0520(17) 0.0013(13) -0.0140(15) -0.0039(15)
C11 0.0575(17) 0.0610(18) 0.0423(15) 0.0034(13) 0.0030(13) -0.0029(15)
O10 0.137(3) 0.119(3) 0.0564(17) 0.0189(18) -0.026(2) -0.001(3)
C38 0.0540(17) 0.0658(19) 0.0440(15) 0.0070(13) -0.0002(13) -0.0026(15)
C4 0.077(3) 0.056(2) 0.083(3) -0.0187(18) 0.004(2) 0.0012(18)
O5 0.141(4) 0.131(3) 0.064(2) -0.018(2) -0.030(2) -0.018(3)
C32 0.0660(19) 0.0608(18) 0.0428(16) -0.0040(13) 0.0032(14) 0.0011(16)
C17 0.0556(18) 0.087(3) 0.0493(18) -0.0097(17) 0.0029(14) 0.0048(18)
C39 0.0540(17) 0.0640(19) 0.0525(17) 0.0038(14) -0.0047(14) -0.0036(15)
C13 0.071(2) 0.0527(18) 0.070(2) -0.0037(16) -0.0072(18) -0.0006(17)
C25 0.100(3) 0.060(2) 0.074(3) 0.0147(18) 0.001(2) -0.002(2)
O4 0.082(2) 0.134(4) 0.123(3) -0.017(3) -0.047(2) -0.005(2)
C2 0.079(2) 0.0563(18) 0.0543(19) 0.0009(14) 0.0111(17) 0.0058(18)
C27 0.112(4) 0.0542(19) 0.058(2) -0.0021(16) 0.009(2) 0.002(2)
C24 0.106(3) 0.079(3) 0.054(2) 0.0042(18) 0.014(2) -0.011(3)
C3 0.090(3) 0.071(2) 0.058(2) -0.0132(18) 0.0140(19) 0.002(2)
C34 0.077(2) 0.063(2) 0.064(2) -0.0064(17) -0.0075(19) 0.0140(19)
C6 0.099(3) 0.0528(18) 0.057(2) 0.0056(15) 0.005(2) 0.002(2)
C18 0.076(2) 0.080(2) 0.0440(17) -0.0079(16) -0.0010(16) 0.0031(19)
C23 0.090(3) 0.061(2) 0.0540(19) -0.0029(15) 0.0127(19) -0.0061(19)
C35 0.086(3) 0.100(4) 0.117(4) -0.039(3) -0.014(3) 0.034(3)
C5 0.113(4) 0.0472(19) 0.087(3) 0.0015(18) 0.010(3) 0.000(2)
C26 0.131(4) 0.053(2) 0.083(3) -0.0003(19) 0.016(3) 0.003(3)
C14 0.125(5) 0.079(3) 0.089(3) -0.002(3) 0.016(3) -0.036(3)
C15 0.111(4) 0.058(2) 0.157(6) -0.017(3) -0.022(4) 0.014(3)
C36 0.102(4) 0.065(3) 0.193(8) -0.028(4) -0.014(5) 0.010(3)

loop_
_atom_type_symbol
_atom_type_description
_atom_type_scat_dispersion_real
_atom_type_scat_dispersion_imag
_atom_type_scat_source
C C 0.0181 0.0091 'International Tables Vol C Tables 4.2.6.8 and 6.1.1.4'
H H 0.0000 0.0000 'International Tables Vol C Tables 4.2.6.8 and 6.1.1.4'
Cl Cl 0.3639 0.7018 'International Tables Vol C Tables 4.2.6.8 and 6.1.1.4'
N N 0.0311 0.0180 'International Tables Vol C Tables 4.2.6.8 and 6.1.1.4'
O O 0.0492 0.0322 'International Tables Vol C Tables 4.2.6.8 and 6.1.1.4'

loop_
_geom_angle_atom_site_label_1
_geom_angle_atom_site_label_2
_geom_angle_atom_site_label_3
_geom_angle
C12 O1 C8 104.1(2)
C33 O6 C29 104.3(2)
C7 N1 C1 127.4(3)
C7 N1 C12 108.6(3)
C1 N1 C12 124.0(3)
C29 O7 H7 109.5
C8 O2 H2 109.5
C28 N3 C22 128.2(3)
C28 N3 C33 107.6(3)
C22 N3 C33 124.2(3)
O3 C7 N1 127.9(3)
O3 C7 C8 125.8(3)
N1 C7 C8 106.3(3)
O8 C28 N3 127.9(3)
O8 C28 C29 126.1(3)
N3 C28 C29 106.0(3)
C27 C22 N3 119.8(3)
C27 C22 C23 118.3(3)
C23 C22 N3 121.8(3)
O1 C8 C7 99.4(3)
O1 C8 C9 106.5(3)
O2 C8 O1 110.3(3)
O2 C8 C7 114.0(3)
O2 C8 C9 110.9(3)
C9 C8 C7 114.8(3)
C16 C10 H10 107.1
C16 C10 C9 111.5(3)
C16 C10 C11 111.0(3)
C9 C10 H10 107.1
C11 C10 H10 107.1
C11 C10 C9 112.8(3)
C37 C31 H31 106.8
C37 C31 C30 114.6(3)
C37 C31 C32 107.3(3)
C30 C31 H31 106.8
C30 C31 C32 114.0(3)
C32 C31 H31 106.8
O6 C29 C28 100.8(3)
O6 C29 C30 108.7(3)
O7 C29 O6 110.1(3)
O7 C29 C28 113.4(3)
O7 C29 C30 111.5(3)
C30 C29 C28 111.7(3)
C2 C1 N1 121.8(3)
C2 C1 C6 118.6(3)
C6 C1 N1 119.5(3)
C42 C37 C31 122.1(3)
C38 C37 C31 119.7(3)
C38 C37 C42 118.1(3)
O9 N4 C40 118.2(4)
O10 N4 C40 118.5(4)
O10 N4 O9 123.3(4)
O6 C33 N3 103.4(3)
O6 C33 H33 111.3
O6 C33 C32 107.9(3)
N3 C33 H33 111.3
N3 C33 C32 111.2(3)
C32 C33 H33 111.3
C41 C40 N4 119.6(3)
C39 C40 N4 118.5(4)
C39 C40 C41 121.8(3)
O1 C12 N1 102.5(3)
O1 C12 H12 111.3
O1 C12 C11 108.8(3)
N1 C12 H12 111.3
N1 C12 C11 111.3(3)
C11 C12 H12 111.3
C37 C42 H42 119.4
C41 C42 C37 121.2(3)
C41 C42 H42 119.4
C21 C16 C10 120.3(3)
C21 C16 C17 118.2(3)
C17 C16 C10 121.5(3)
C8 C9 C10 108.9(3)
C8 C9 H9 105.8
C8 C9 C13 117.9(3)
C10 C9 H9 105.8
C10 C9 C13 111.8(3)
C13 C9 H9 105.8
C21 C20 H20 120.9
C19 C20 H20 120.9
C19 C20 C21 118.2(3)
C31 C30 H30 107.8
C31 C30 C34 114.2(3)
C29 C30 C31 108.6(3)
C29 C30 H30 107.8
C29 C30 C34 110.5(3)
C34 C30 H30 107.8
O5 N2 C19 118.2(5)
O5 N2 O4 122.6(4)
O4 N2 C19 119.1(4)
C16 C21 C20 121.9(3)
C16 C21 H21 119.1
C20 C21 H21 119.1
C40 C41 H41 120.7
C42 C41 C40 118.7(3)
C42 C41 H41 120.7
C20 C19 N2 118.3(4)
C20 C19 C18 122.2(3)
C18 C19 N2 119.4(4)
C10 C11 H11A 109.4
C10 C11 H11B 109.4
C12 C11 C10 111.1(3)
C12 C11 H11A 109.4
C12 C11 H11B 109.4
H11A C11 H11B 108.0
C37 C38 H38 119.1
C37 C38 C39 121.8(3)
C39 C38 H38 119.1
C3 C4 Cl1 119.7(4)
C3 C4 C5 120.3(4)
C5 C4 Cl1 119.9(4)
C31 C32 H32A 109.2
C31 C32 H32B 109.2
C33 C32 C31 112.0(3)
C33 C32 H32A 109.2
C33 C32 H32B 109.2
H32A C32 H32B 107.9
C16 C17 H17 119.5
C18 C17 C16 120.9(3)
C18 C17 H17 119.5
C40 C39 C38 118.4(3)
C40 C39 H39 120.8
C38 C39 H39 120.8
C9 C13 H13 104.8
C14 C13 C9 115.9(3)
C14 C13 H13 104.8
C14 C13 C15 112.5(5)
C15 C13 C9 112.7(4)
C15 C13 H13 104.8
C24 C25 Cl2 120.2(4)
C26 C25 Cl2 119.0(4)
C26 C25 C24 120.8(4)
C1 C2 H2A 119.9
C3 C2 C1 120.1(4)
C3 C2 H2A 119.9
C22 C27 H27 119.5
C26 C27 C22 121.1(4)
C26 C27 H27 119.5
C25 C24 H24 119.7
C25 C24 C23 120.6(4)
C23 C24 H24 119.7
C4 C3 C2 120.7(4)
C4 C3 H3 119.7
C2 C3 H3 119.7
C30 C34 H34 107.9
C35 C34 C30 115.5(4)
C35 C34 H34 107.9
C35 C34 C36 106.5(5)
C36 C34 C30 110.9(4)
C36 C34 H34 107.9
C1 C6 H6 119.7
C5 C6 C1 120.5(4)
C5 C6 H6 119.7
C19 C18 C17 118.6(3)
C19 C18 H18 120.7
C17 C18 H18 120.7
C22 C23 H23 120.1
C24 C23 C22 119.8(4)
C24 C23 H23 120.1
C34 C35 H35A 109.5
C34 C35 H35B 109.5
C34 C35 H35C 109.5
H35A C35 H35B 109.5
H35A C35 H35C 109.5
H35B C35 H35C 109.5
C4 C5 C6 119.7(4)
C4 C5 H5 120.2
C6 C5 H5 120.2
C25 C26 C27 119.5(4)
C25 C26 H26 120.3
C27 C26 H26 120.3
C13 C14 H14A 109.5
C13 C14 H14B 109.5
C13 C14 H14C 109.5
H14A C14 H14B 109.5
H14A C14 H14C 109.5
H14B C14 H14C 109.5
C13 C15 H15A 109.5
C13 C15 H15B 109.5
C13 C15 H15C 109.5
H15A C15 H15B 109.5
H15A C15 H15C 109.5
H15B C15 H15C 109.5
C34 C36 H36A 109.5
C34 C36 H36B 109.5
C34 C36 H36C 109.5
H36A C36 H36B 109.5
H36A C36 H36C 109.5
H36B C36 H36C 109.5

loop_
_geom_bond_atom_site_label_1
_geom_bond_atom_site_label_2
_geom_bond_distance
Cl1 C4 1.743(4)
Cl2 C25 1.745(4)
O1 C8 1.456(5)
O1 C12 1.406(4)
O6 C29 1.435(4)
O6 C33 1.403(5)
O8 C28 1.216(4)
O3 C7 1.222(4)
N1 C7 1.349(4)
N1 C1 1.418(4)
N1 C12 1.478(4)
O7 H7 0.8200
O7 C29 1.365(4)
O2 H2 0.8200
O2 C8 1.363(4)
N3 C28 1.363(4)
N3 C22 1.412(4)
N3 C33 1.479(4)
C7 C8 1.551(4)
C28 C29 1.555(5)
C22 C27 1.382(5)
C22 C23 1.389(5)
C8 C9 1.537(4)
C10 H10 0.9800
C10 C16 1.512(4)
C10 C9 1.551(4)
C10 C11 1.548(5)
C31 H31 0.9800
C31 C37 1.512(4)
C31 C30 1.552(5)
C31 C32 1.554(5)
C29 C30 1.541(4)
C1 C2 1.383(5)
C1 C6 1.384(5)
C37 C42 1.397(5)
C37 C38 1.380(5)
N4 C40 1.470(5)
N4 O9 1.224(6)
N4 O10 1.201(6)
C33 H33 0.9800
C33 C32 1.516(5)
C40 C41 1.382(6)
C40 C39 1.372(5)
C12 H12 0.9800
C12 C11 1.522(5)
C42 H42 0.9300
C42 C41 1.379(5)
C16 C21 1.381(5)
C16 C17 1.398(5)
C9 H9 0.9800
C9 C13 1.554(5)
C20 H20 0.9300
C20 C21 1.386(5)
C20 C19 1.372(6)
C30 H30 0.9800
C30 C34 1.571(5)
N2 C19 1.468(5)
N2 O5 1.216(6)
N2 O4 1.218(7)
C21 H21 0.9300
C41 H41 0.9300
C19 C18 1.382(6)
C11 H11A 0.9700
C11 H11B 0.9700
C38 H38 0.9300
C38 C39 1.387(5)
C4 C3 1.355(7)
C4 C5 1.368(7)
C32 H32A 0.9700
C32 H32B 0.9700
C17 H17 0.9300
C17 C18 1.384(6)
C39 H39 0.9300
C13 H13 0.9800
C13 C14 1.493(7)
C13 C15 1.510(7)
C25 C24 1.361(7)
C25 C26 1.351(7)
C2 H2A 0.9300
C2 C3 1.377(6)
C27 H27 0.9300
C27 C26 1.379(7)
C24 H24 0.9300
C24 C23 1.375(6)
C3 H3 0.9300
C34 H34 0.9800
C34 C35 1.503(7)
C34 C36 1.535(8)
C6 H6 0.9300
C6 C5 1.382(6)
C18 H18 0.9300
C23 H23 0.9300
C35 H35A 0.9600
C35 H35B 0.9600
C35 H35C 0.9600
C5 H5 0.9300
C26 H26 0.9300
C14 H14A 0.9600
C14 H14B 0.9600
C14 H14C 0.9600
C15 H15A 0.9600
C15 H15B 0.9600
C15 H15C 0.9600
C36 H36A 0.9600
C36 H36B 0.9600
C36 H36C 0.9600
